data_7155349
loop_
_publ_author_name
'Chen, Dongyin'
'Zhang, Pu'
'Sun, Yan'
'Wang, Pengfei'
'Zhang, Can'
'Kong, Lingyi'
'Zhang, Ji'
'Sun, Hongbin'
'Wen, Xiaoan'

_publ_section_title
;
 Protonated montmorillonite-mediated highly specific isomerization of
 oleanolic acid esters: application to the synthesis of
 \D(13(18))-CDDO-Me.
;
_journal_issue 47
_journal_name_full 'Organic &amp; biomolecular chemistry'
_journal_page_first 11154
_journal_page_last 11161
_journal_paper_doi 10.1039/c6ob02126c
_journal_volume 14
_journal_year 2016
_chemical_absolute_configuration unk
_chemical_formula_sum 'C32 H54 O4'
_chemical_formula_weight 502.75
_chemical_name_systematic
; 
 ? 
;
_space_group_IT_number 19
_symmetry_cell_setting orthorhombic
_symmetry_space_group_name_Hall 'P 2ac 2ab'
_symmetry_space_group_name_H-M 'P 21 21 21'
_atom_sites_solution_hydrogens geom
_atom_sites_solution_primary direct
_atom_sites_solution_secondary difmap
_audit_creation_method SHELXL-97
_audit_update_record
;
2016-09-15 deposited with the CCDC.
2016-11-02 downloaded from the CCDC.
;
_cell_angle_alpha 90.00
_cell_angle_beta 90.00
_cell_angle_gamma 90.00
_cell_formula_units_Z 4
_cell_length_a 12.104(2)
_cell_length_b 34.297(7)
_cell_length_c 7.1950(14)
_cell_measurement_reflns_used 25
_cell_measurement_temperature 293(2)
_cell_measurement_theta_max 13
_cell_measurement_theta_min 10
_cell_volume 2986.9(10)
_computing_cell_refinement 'CAD4 EXPRESS'
_computing_data_collection 'CAD4 EXPRESS(Enraf-Nonius,1994)'
_computing_data_reduction 'XCAD4(Harms & Wocadlo,1995)'
_computing_structure_refinement 'SHELXL-97 (Sheldrick, 1997)'
_computing_structure_solution 'SHELXS-97 (Sheldrick, 1990)'
_diffrn_ambient_temperature 293(2)
_diffrn_measured_fraction_theta_full 0.999
_diffrn_measured_fraction_theta_max 0.999
_diffrn_measurement_device_type 'Nonius cad4'
_diffrn_measurement_method \w/2\q
_diffrn_radiation_monochromator graphite
_diffrn_radiation_source 'fine-focus sealed tube'
_diffrn_radiation_type MoK\a
_diffrn_radiation_wavelength 0.71073
_diffrn_reflns_av_R_equivalents 0.0579
_diffrn_reflns_av_sigmaI/netI 0.0662
_diffrn_reflns_limit_h_max 14
_diffrn_reflns_limit_h_min 0
_diffrn_reflns_limit_k_max 41
_diffrn_reflns_limit_k_min -41
_diffrn_reflns_limit_l_max 8
_diffrn_reflns_limit_l_min 0
_diffrn_reflns_number 6152
_diffrn_reflns_theta_full 25.31
_diffrn_reflns_theta_max 25.31
_diffrn_reflns_theta_min 1.19
_diffrn_standards_decay_% 1
_diffrn_standards_interval_count 200
_diffrn_standards_interval_time 2h
_diffrn_standards_number 3
_exptl_absorpt_coefficient_mu 0.071
_exptl_absorpt_correction_T_max 0.9859
_exptl_absorpt_correction_T_min 0.9790
_exptl_absorpt_correction_type psi-scan
_exptl_crystal_density_diffrn 1.118
_exptl_crystal_density_method 'not measured'
_exptl_crystal_F_000 1112
_exptl_crystal_size_max 0.30
_exptl_crystal_size_mid 0.20
_exptl_crystal_size_min 0.20
_refine_diff_density_max 0.213
_refine_diff_density_min -0.178
_refine_diff_density_rms 0.046
_refine_ls_extinction_method none
_refine_ls_goodness_of_fit_ref 1.006
_refine_ls_hydrogen_treatment constr
_refine_ls_matrix_type full
_refine_ls_number_parameters 327
_refine_ls_number_reflns 5433
_refine_ls_number_restraints 2
_refine_ls_restrained_S_all 1.031
_refine_ls_R_factor_all 0.1422
_refine_ls_R_factor_gt 0.0789
_refine_ls_shift/su_max 0.000
_refine_ls_shift/su_mean 0.000
_refine_ls_structure_factor_coef Fsqd
_refine_ls_weighting_details 'calc w=1/[\s^2^(Fo^2^)+(0.0700P)^2^+2.0000P] where P=(Fo^2^+2Fc^2^)/3'
_refine_ls_weighting_scheme calc
_refine_ls_wR_factor_gt 0.1635
_refine_ls_wR_factor_ref 0.1978
_reflns_number_gt 3094
_reflns_number_total 5433
_reflns_threshold_expression >2sigma(I)
_cod_data_source_file c6ob02126c2.cif
_cod_data_source_block x
_cod_depositor_comments
;
The following automatic conversions were performed:

'_symmetry_cell_setting' value 'Orthorhombic' changed to
'orthorhombic' according to
/usr/data/users/saulius/crontab/automatic-downloads/rss-feeds/RSC/lib/dictionaries/cif_core.dic
dictionary named 'cif_core.dic' version 2.4.2 from 2011-04-26.

Automatic conversion script
Id: cif_fix_values 4268 2015-11-12 08:31:59Z antanas 

 Adding full bibliography for 7155349.cif.
;
_cod_original_sg_symbol_H-M P212121
_cod_database_code 7155349

loop_
_symmetry_equiv_pos_as_xyz
'x, y, z'
'-x+1/2, -y, z+1/2'
'-x, y+1/2, -z+1/2'
'x+1/2, -y+1/2, -z'

loop_
_atom_site_label
_atom_site_type_symbol
_atom_site_fract_x
_atom_site_fract_y
_atom_site_fract_z
_atom_site_U_iso_or_equiv
_atom_site_adp_type
_atom_site_occupancy
_atom_site_symmetry_multiplicity
_atom_site_calc_flag
_atom_site_refinement_flags
C1 C 0.9073(4) 0.30608(13) 0.3638(7) 0.0667(14) Uani 1 1 d .
H1A H 0.9659 0.2973 0.2818 0.080 Uiso 1 1 calc R
H1B H 0.9224 0.2958 0.4867 0.080 Uiso 1 1 calc R
O1 O 0.8897(3) 0.41000(10) 0.2010(5) 0.0749(10) Uani 1 1 d .
H1C H 0.8770 0.4239 0.1056 0.090 Uiso 1 1 d R
C2 C 0.9092(4) 0.35051(14) 0.3726(7) 0.0705(14) Uani 1 1 d .
H2A H 0.8559 0.3594 0.4638 0.085 Uiso 1 1 calc R
H2B H 0.9818 0.3592 0.4118 0.085 Uiso 1 1 calc R
O2 O 0.5846(4) 0.09559(16) 0.3223(7) 0.149(2) Uani 1 1 d .
H2C H 0.5289 0.0836 0.3532 0.223 Uiso 1 1 calc R
O3 O 0.5506(3) 0.06829(12) 0.0585(6) 0.0859(12) Uani 1 1 d .
C3 C 0.8822(4) 0.36810(14) 0.1858(7) 0.0593(12) Uani 1 1 d .
H3A H 0.9400 0.3597 0.0993 0.071 Uiso 1 1 calc R
C4 C 0.7728(4) 0.35549(14) 0.1040(6) 0.0598(12) Uani 1 1 d .
C5 C 0.7712(3) 0.31036(13) 0.1058(6) 0.0481(11) Uani 1 1 d .
H5A H 0.8329 0.3030 0.0248 0.058 Uiso 1 1 calc R
C6 C 0.6704(4) 0.29114(15) 0.0152(7) 0.0656(13) Uani 1 1 d .
H6A H 0.6081 0.2925 0.0998 0.079 Uiso 1 1 calc R
H6B H 0.6510 0.3053 -0.0967 0.079 Uiso 1 1 calc R
C7 C 0.6923(4) 0.24932(14) -0.0331(6) 0.0623(13) Uani 1 1 d .
H7A H 0.7508 0.2483 -0.1250 0.075 Uiso 1 1 calc R
H7B H 0.6264 0.2384 -0.0893 0.075 Uiso 1 1 calc R
C8 C 0.7253(3) 0.22400(13) 0.1324(5) 0.0492(11) Uani 1 1 d .
C9 C 0.8163(3) 0.24551(12) 0.2471(5) 0.0464(10) Uani 1 1 d .
H9A H 0.8814 0.2453 0.1662 0.056 Uiso 1 1 calc R
C10 C 0.7979(4) 0.28964(12) 0.2951(5) 0.0495(11) Uani 1 1 d .
C11 C 0.8493(5) 0.22059(14) 0.4127(6) 0.0685(15) Uani 1 1 d .
H11A H 0.9057 0.2340 0.4841 0.082 Uiso 1 1 calc R
H11B H 0.7857 0.2167 0.4926 0.082 Uiso 1 1 calc R
C12 C 0.8926(4) 0.18201(14) 0.3504(7) 0.0716(15) Uani 1 1 d .
H12A H 0.9088 0.1664 0.4595 0.086 Uiso 1 1 calc RD
H12B H 0.9615 0.1862 0.2847 0.086 Uiso 1 1 calc R
C13 C 0.8141(4) 0.15868(14) 0.2235(6) 0.0575(12) Uani 1 1 d .
C14 C 0.7741(3) 0.18352(13) 0.0601(5) 0.0488(10) Uani 1 1 d .
C15 C 0.6866(4) 0.16106(14) -0.0518(6) 0.0601(12) Uani 1 1 d .
H15A H 0.6170 0.1616 0.0150 0.072 Uiso 1 1 calc R
H15B H 0.6756 0.1739 -0.1705 0.072 Uiso 1 1 calc R
C16 C 0.7200(4) 0.11914(15) -0.0851(6) 0.0700(14) Uani 1 1 d .
H16A H 0.7905 0.1184 -0.1492 0.084 Uiso 1 1 calc R
H16B H 0.6655 0.1065 -0.1636 0.084 Uiso 1 1 calc R
C17 C 0.7294(4) 0.09689(14) 0.1001(6) 0.0583(12) Uani 1 1 d .
C18 C 0.7912(4) 0.12065(13) 0.2457(6) 0.0545(11) Uani 1 1 d .
C19 C 0.8272(5) 0.09551(14) 0.4139(7) 0.0748(15) Uani 1 1 d .
H19A H 0.8686 0.1119 0.4991 0.090 Uiso 1 1 calc RD
H19B H 0.7615 0.0867 0.4785 0.090 Uiso 1 1 calc R
C20 C 0.8955(5) 0.06105(17) 0.3672(8) 0.0819(16) Uani 1 1 d .
C21 C 0.8275(5) 0.03614(16) 0.2333(8) 0.0801(16) Uani 1 1 d .
H21A H 0.7625 0.0265 0.2973 0.096 Uiso 1 1 calc R
H21B H 0.8711 0.0138 0.1946 0.096 Uiso 1 1 calc R
C22 C 0.7915(4) 0.05910(15) 0.0614(7) 0.0746(15) Uani 1 1 d .
H22A H 0.8567 0.0652 -0.0114 0.090 Uiso 1 1 calc R
H22B H 0.7447 0.0425 -0.0141 0.090 Uiso 1 1 calc R
C23 C 0.7683(5) 0.36981(17) -0.0998(7) 0.0916(19) Uani 1 1 d .
H23A H 0.7684 0.3978 -0.1021 0.137 Uiso 1 1 calc R
H23B H 0.7022 0.3603 -0.1579 0.137 Uiso 1 1 calc R
H23C H 0.8317 0.3602 -0.1659 0.137 Uiso 1 1 calc R
C24 C 0.6767(4) 0.37482(16) 0.2073(9) 0.0846(17) Uani 1 1 d .
H24A H 0.6708 0.4016 0.1696 0.127 Uiso 1 1 calc R
H24B H 0.6899 0.3736 0.3388 0.127 Uiso 1 1 calc R
H24C H 0.6093 0.3614 0.1784 0.127 Uiso 1 1 calc R
C25 C 0.7079(5) 0.29590(17) 0.4452(7) 0.0840(17) Uani 1 1 d .
H25A H 0.7216 0.3199 0.5094 0.126 Uiso 1 1 calc R
H25B H 0.7097 0.2747 0.5322 0.126 Uiso 1 1 calc R
H25C H 0.6366 0.2969 0.3870 0.126 Uiso 1 1 calc R
C26 C 0.6233(4) 0.21581(16) 0.2495(7) 0.0755(15) Uani 1 1 d .
H26A H 0.5932 0.2400 0.2940 0.113 Uiso 1 1 calc R
H26B H 0.6432 0.1997 0.3533 0.113 Uiso 1 1 calc R
H26C H 0.5691 0.2026 0.1752 0.113 Uiso 1 1 calc R
C27 C 0.8735(4) 0.18989(15) -0.0706(6) 0.0638(13) Uani 1 1 d .
H27A H 0.9010 0.1651 -0.1118 0.096 Uiso 1 1 calc R
H27B H 0.9307 0.2036 -0.0053 0.096 Uiso 1 1 calc R
H27C H 0.8505 0.2050 -0.1762 0.096 Uiso 1 1 calc R
C28 C 0.6124(5) 0.08562(16) 0.1592(8) 0.0678(14) Uani 1 1 d .
C29 C 0.9116(6) 0.03769(19) 0.5463(9) 0.112(2) Uani 1 1 d .
H29A H 0.9540 0.0147 0.5202 0.168 Uiso 1 1 calc R
H29B H 0.8408 0.0303 0.5953 0.168 Uiso 1 1 calc R
H29C H 0.9500 0.0534 0.6359 0.168 Uiso 1 1 calc R
C30 C 1.0049(5) 0.0722(2) 0.2867(10) 0.113(2) Uani 1 1 d .
H30A H 0.9937 0.0861 0.1726 0.169 Uiso 1 1 calc R
H30B H 1.0475 0.0491 0.2628 0.169 Uiso 1 1 calc R
H30C H 1.0439 0.0885 0.3731 0.169 Uiso 1 1 calc R
O4 O 0.4081(5) 0.06186(17) 0.4517(7) 0.150(2) Uani 1 1 d .
H4A H 0.4108 0.0660 0.5681 0.180 Uiso 1 1 d R
C31 C 0.3555(11) 0.0319(4) 0.3973(15) 0.196(5) Uani 1 1 d D
H31A H 0.4122 0.0185 0.3267 0.235 Uiso 1 1 calc R
H31B H 0.3076 0.0433 0.3037 0.235 Uiso 1 1 calc R
C32 C 0.2900(13) -0.0001(4) 0.457(2) 0.284(9) Uani 1 1 d D
H32A H 0.2935 -0.0206 0.3666 0.426 Uiso 1 1 calc R
H32B H 0.2148 0.0082 0.4721 0.426 Uiso 1 1 calc R
H32C H 0.3176 -0.0095 0.5742 0.426 Uiso 1 1 calc R

loop_
_atom_site_aniso_label
_atom_site_aniso_U_11
_atom_site_aniso_U_22
_atom_site_aniso_U_33
_atom_site_aniso_U_23
_atom_site_aniso_U_13
_atom_site_aniso_U_12
C1 0.079(3) 0.064(3) 0.057(3) 0.001(2) -0.034(3) -0.011(3)
O1 0.094(3) 0.062(2) 0.069(2) 0.0057(18) 0.003(2) 0.0035(18)
C2 0.073(3) 0.073(3) 0.066(3) 0.007(3) -0.022(3) -0.006(3)
O2 0.133(4) 0.200(5) 0.113(4) -0.089(4) 0.068(3) -0.097(4)
O3 0.074(2) 0.100(3) 0.083(3) 0.011(2) -0.011(2) -0.016(2)
C3 0.062(3) 0.059(3) 0.057(3) -0.001(2) 0.007(3) 0.005(2)
C4 0.058(3) 0.073(3) 0.048(3) 0.007(2) -0.005(3) 0.006(2)
C5 0.039(2) 0.066(3) 0.039(2) 0.006(2) -0.005(2) 0.005(2)
C6 0.056(3) 0.078(3) 0.063(3) 0.006(3) -0.015(3) 0.008(3)
C7 0.055(3) 0.074(3) 0.057(3) -0.001(3) -0.024(2) -0.001(2)
C8 0.047(2) 0.068(3) 0.033(2) -0.001(2) 0.002(2) -0.007(2)
C9 0.049(2) 0.062(3) 0.0275(19) 0.001(2) -0.0062(19) -0.006(2)
C10 0.058(3) 0.059(3) 0.031(2) 0.002(2) 0.001(2) 0.002(2)
C11 0.103(4) 0.057(3) 0.045(3) 0.005(2) -0.030(3) -0.014(3)
C12 0.088(4) 0.071(3) 0.056(3) 0.011(3) -0.033(3) -0.016(3)
C13 0.062(3) 0.069(3) 0.041(2) 0.002(2) 0.000(2) -0.005(2)
C14 0.049(2) 0.063(3) 0.034(2) 0.001(2) -0.005(2) -0.006(2)
C15 0.058(3) 0.080(3) 0.042(2) -0.004(3) -0.004(2) -0.014(2)
C16 0.077(3) 0.089(4) 0.044(3) -0.022(3) 0.005(3) -0.019(3)
C17 0.066(3) 0.062(3) 0.047(3) -0.012(2) 0.008(2) -0.011(2)
C18 0.062(3) 0.064(3) 0.038(2) -0.005(2) 0.010(2) -0.003(2)
C19 0.096(4) 0.077(4) 0.052(3) 0.000(3) -0.003(3) -0.017(3)
C20 0.092(4) 0.083(4) 0.070(4) 0.000(3) 0.001(3) 0.006(3)
C21 0.093(4) 0.067(3) 0.080(4) -0.007(3) 0.013(4) 0.001(3)
C22 0.074(3) 0.078(4) 0.071(3) -0.033(3) 0.009(3) -0.009(3)
C23 0.136(5) 0.079(4) 0.060(3) 0.019(3) -0.025(4) 0.011(4)
C24 0.064(3) 0.079(4) 0.111(5) -0.012(4) 0.005(3) 0.023(3)
C25 0.117(5) 0.088(4) 0.048(3) -0.008(3) 0.035(3) -0.012(4)
C26 0.057(3) 0.091(4) 0.079(4) -0.016(3) 0.024(3) -0.020(3)
C27 0.059(3) 0.080(3) 0.053(3) 0.000(3) 0.009(2) 0.000(2)
C28 0.070(3) 0.070(3) 0.064(3) -0.008(3) 0.009(3) -0.010(3)
C29 0.153(6) 0.084(4) 0.099(5) 0.025(4) -0.006(5) 0.017(4)
C30 0.077(4) 0.147(6) 0.116(6) 0.003(5) 0.004(4) -0.012(4)
O4 0.158(5) 0.162(5) 0.129(4) -0.073(4) 0.067(4) -0.091(4)
C31 0.276(14) 0.178(10) 0.134(8) -0.016(8) 0.052(9) -0.083(10)
C32 0.34(2) 0.224(14) 0.29(2) 0.053(14) -0.070(18) -0.050(14)

loop_
_atom_type_symbol
_atom_type_description
_atom_type_scat_dispersion_real
_atom_type_scat_dispersion_imag
_atom_type_scat_source
C C 0.0033 0.0016 'International Tables Vol C Tables 4.2.6.8 and 6.1.1.4'
H H 0.0000 0.0000 'International Tables Vol C Tables 4.2.6.8 and 6.1.1.4'
O O 0.0106 0.0060 'International Tables Vol C Tables 4.2.6.8 and 6.1.1.4'

loop_
_geom_angle_atom_site_label_1
_geom_angle_atom_site_label_2
_geom_angle_atom_site_label_3
_geom_angle
C10 C1 C2 113.4(4)
C10 C1 H1A 108.9
C2 C1 H1A 108.9
C10 C1 H1B 108.9
C2 C1 H1B 108.9
H1A C1 H1B 107.7
C3 O1 H1C 119.1
C3 C2 C1 111.1(4)
C3 C2 H2A 109.4
C1 C2 H2A 109.4
C3 C2 H2B 109.4
C1 C2 H2B 109.4
H2A C2 H2B 108.0
C28 O2 H2C 109.5
O1 C3 C2 108.5(4)
O1 C3 C4 111.7(4)
C2 C3 C4 115.0(4)
O1 C3 H3A 107.1
C2 C3 H3A 107.1
C4 C3 H3A 107.1
C3 C4 C24 110.6(4)
C3 C4 C23 108.0(4)
C24 C4 C23 107.2(4)
C3 C4 C5 107.1(4)
C24 C4 C5 114.8(4)
C23 C4 C5 109.0(4)
C6 C5 C4 115.9(4)
C6 C5 C10 109.8(4)
C4 C5 C10 117.2(4)
C6 C5 H5A 104.1
C4 C5 H5A 104.1
C10 C5 H5A 104.1
C7 C6 C5 111.7(4)
C7 C6 H6A 109.3
C5 C6 H6A 109.3
C7 C6 H6B 109.3
C5 C6 H6B 109.3
H6A C6 H6B 107.9
C6 C7 C8 114.2(4)
C6 C7 H7A 108.7
C8 C7 H7A 108.7
C6 C7 H7B 108.7
C8 C7 H7B 108.7
H7A C7 H7B 107.6
C26 C8 C7 109.0(4)
C26 C8 C9 111.5(3)
C7 C8 C9 109.1(3)
C26 C8 C14 108.7(4)
C7 C8 C14 109.7(3)
C9 C8 C14 108.8(3)
C11 C9 C8 109.5(3)
C11 C9 C10 114.0(3)
C8 C9 C10 118.2(3)
C11 C9 H9A 104.5
C8 C9 H9A 104.5
C10 C9 H9A 104.5
C1 C10 C25 109.5(4)
C1 C10 C9 107.8(3)
C25 C10 C9 112.8(4)
C1 C10 C5 107.0(3)
C25 C10 C5 113.4(4)
C9 C10 C5 106.0(3)
C12 C11 C9 110.8(4)
C12 C11 H11A 109.5
C9 C11 H11A 109.5
C12 C11 H11B 109.5
C9 C11 H11B 109.5
H11A C11 H11B 108.1
C11 C12 C13 115.0(4)
C11 C12 H12A 108.5
C13 C12 H12A 108.5
C11 C12 H12B 108.5
C13 C12 H12B 108.5
H12A C12 H12B 107.5
C18 C13 C14 124.6(4)
C18 C13 C12 124.1(4)
C14 C13 C12 111.2(4)
C13 C14 C15 109.9(4)
C13 C14 C27 107.5(3)
C15 C14 C27 106.8(3)
C13 C14 C8 110.5(3)
C15 C14 C8 110.6(3)
C27 C14 C8 111.4(4)
C16 C15 C14 112.0(4)
C16 C15 H15A 109.2
C14 C15 H15A 109.2
C16 C15 H15B 109.2
C14 C15 H15B 109.2
H15A C15 H15B 107.9
C15 C16 C17 110.7(4)
C15 C16 H16A 109.5
C17 C16 H16A 109.5
C15 C16 H16B 109.5
C17 C16 H16B 109.5
H16A C16 H16B 108.1
C18 C17 C22 109.8(4)
C18 C17 C28 113.5(4)
C22 C17 C28 107.0(4)
C18 C17 C16 111.5(4)
C22 C17 C16 107.4(4)
C28 C17 C16 107.3(4)
C13 C18 C17 122.6(4)
C13 C18 C19 125.1(4)
C17 C18 C19 112.2(4)
C20 C19 C18 115.1(4)
C20 C19 H19A 108.5
C18 C19 H19A 108.5
C20 C19 H19B 108.5
C18 C19 H19B 108.5
H19A C19 H19B 107.5
C19 C20 C30 112.2(5)
C19 C20 C21 106.8(5)
C30 C20 C21 112.1(5)
C19 C20 C29 107.3(5)
C30 C20 C29 110.3(5)
C21 C20 C29 107.9(5)
C20 C21 C22 112.0(4)
C20 C21 H21A 109.2
C22 C21 H21A 109.2
C20 C21 H21B 109.2
C22 C21 H21B 109.2
H21A C21 H21B 107.9
C17 C22 C21 115.5(4)
C17 C22 H22A 108.4
C21 C22 H22A 108.4
C17 C22 H22B 108.4
C21 C22 H22B 108.4
H22A C22 H22B 107.5
C4 C23 H23A 109.5
C4 C23 H23B 109.5
H23A C23 H23B 109.5
C4 C23 H23C 109.5
H23A C23 H23C 109.5
H23B C23 H23C 109.5
C4 C24 H24A 109.5
C4 C24 H24B 109.5
H24A C24 H24B 109.5
C4 C24 H24C 109.5
H24A C24 H24C 109.5
H24B C24 H24C 109.5
C10 C25 H25A 109.5
C10 C25 H25B 109.5
H25A C25 H25B 109.5
C10 C25 H25C 109.5
H25A C25 H25C 109.5
H25B C25 H25C 109.5
C8 C26 H26A 109.5
C8 C26 H26B 109.5
H26A C26 H26B 109.5
C8 C26 H26C 109.5
H26A C26 H26C 109.5
H26B C26 H26C 109.5
C14 C27 H27A 109.5
C14 C27 H27B 109.5
H27A C27 H27B 109.5
C14 C27 H27C 109.5
H27A C27 H27C 109.5
H27B C27 H27C 109.5
O3 C28 O2 121.9(5)
O3 C28 C17 122.4(5)
O2 C28 C17 115.8(5)
C20 C29 H29A 109.5
C20 C29 H29B 109.5
H29A C29 H29B 109.5
C20 C29 H29C 109.5
H29A C29 H29C 109.5
H29B C29 H29C 109.5
C20 C30 H30A 109.5
C20 C30 H30B 109.5
H30A C30 H30B 109.5
C20 C30 H30C 109.5
H30A C30 H30C 109.5
H30B C30 H30C 109.5
C31 O4 H4A 117.2
O4 C31 C32 144.1(11)
O4 C31 H31A 100.9
C32 C31 H31A 100.9
O4 C31 H31B 100.9
C32 C31 H31B 100.9
H31A C31 H31B 104.4
C31 C32 H32A 109.5
C31 C32 H32B 109.5
H32A C32 H32B 109.5
C31 C32 H32C 109.5
H32A C32 H32C 109.5
H32B C32 H32C 109.5

loop_
_geom_bond_atom_site_label_1
_geom_bond_atom_site_label_2
_geom_bond_distance
C1 C10 1.522(6)
C1 C2 1.525(6)
C1 H1A 0.9700
C1 H1B 0.9700
O1 C3 1.444(5)
O1 H1C 0.8501
C2 C3 1.509(7)
C2 H2A 0.9700
C2 H2B 0.9700
O2 C28 1.268(6)
O2 H2C 0.8200
O3 C28 1.199(6)
C3 C4 1.512(6)
C3 H3A 0.9800
C4 C24 1.531(7)
C4 C23 1.547(7)
C4 C5 1.548(6)
C5 C6 1.533(6)
C5 C10 1.570(5)
C5 H5A 0.9800
C6 C7 1.500(7)
C6 H6A 0.9700
C6 H6B 0.9700
C7 C8 1.527(6)
C7 H7A 0.9700
C7 H7B 0.9700
C8 C26 1.521(6)
C8 C9 1.562(5)
C8 C14 1.596(6)
C9 C11 1.520(6)
C9 C10 1.568(6)
C9 H9A 0.9800
C10 C25 1.549(6)
C11 C12 1.492(7)
C11 H11A 0.9700
C11 H11B 0.9700
C12 C13 1.542(6)
C12 H12A 0.9700
C12 H12B 0.9700
C13 C18 1.343(6)
C13 C14 1.530(6)
C14 C15 1.537(6)
C14 C27 1.542(6)
C15 C16 1.513(7)
C15 H15A 0.9700
C15 H15B 0.9700
C16 C17 1.540(7)
C16 H16A 0.9700
C16 H16B 0.9700
C17 C18 1.523(6)
C17 C22 1.524(7)
C17 C28 1.529(7)
C18 C19 1.549(7)
C19 C20 1.481(7)
C19 H19A 0.9700
C19 H19B 0.9700
C20 C30 1.495(8)
C20 C21 1.528(7)
C20 C29 1.530(8)
C21 C22 1.530(7)
C21 H21A 0.9700
C21 H21B 0.9700
C22 H22A 0.9700
C22 H22B 0.9700
C23 H23A 0.9600
C23 H23B 0.9600
C23 H23C 0.9600
C24 H24A 0.9600
C24 H24B 0.9600
C24 H24C 0.9600
C25 H25A 0.9600
C25 H25B 0.9600
C25 H25C 0.9600
C26 H26A 0.9600
C26 H26B 0.9600
C26 H26C 0.9600
C27 H27A 0.9600
C27 H27B 0.9600
C27 H27C 0.9600
C29 H29A 0.9600
C29 H29B 0.9600
C29 H29C 0.9600
C30 H30A 0.9600
C30 H30B 0.9600
C30 H30C 0.9600
O4 C31 1.270(10)
O4 H4A 0.8499
C31 C32 1.421(9)
C31 H31A 0.9700
C31 H31B 0.9700
C32 H32A 0.9600
C32 H32B 0.9600
C32 H32C 0.9600

loop_
_geom_torsion_atom_site_label_1
_geom_torsion_atom_site_label_2
_geom_torsion_atom_site_label_3
_geom_torsion_atom_site_label_4
_geom_torsion
C10 C1 C2 C3 -56.6(6)
C1 C2 C3 O1 -177.7(4)
C1 C2 C3 C4 56.5(6)
O1 C3 C4 C24 -50.8(5)
C2 C3 C4 C24 73.3(5)
O1 C3 C4 C23 66.3(5)
C2 C3 C4 C23 -169.6(4)
O1 C3 C4 C5 -176.6(4)
C2 C3 C4 C5 -52.4(5)
C3 C4 C5 C6 -175.7(4)
C24 C4 C5 C6 61.1(5)
C23 C4 C5 C6 -59.2(5)
C3 C4 C5 C10 52.1(5)
C24 C4 C5 C10 -71.1(5)
C23 C4 C5 C10 168.6(4)
C4 C5 C6 C7 161.1(4)
C10 C5 C6 C7 -63.3(5)
C5 C6 C7 C8 58.2(5)
C6 C7 C8 C26 74.7(5)
C6 C7 C8 C9 -47.3(5)
C6 C7 C8 C14 -166.5(4)
C26 C8 C9 C11 59.3(5)
C7 C8 C9 C11 179.8(4)
C14 C8 C9 C11 -60.5(4)
C26 C8 C9 C10 -73.5(5)
C7 C8 C9 C10 46.9(5)
C14 C8 C9 C10 166.6(3)
C2 C1 C10 C25 -70.4(5)
C2 C1 C10 C9 166.5(4)
C2 C1 C10 C5 52.9(5)
C11 C9 C10 C1 62.7(5)
C8 C9 C10 C1 -166.5(3)
C11 C9 C10 C25 -58.4(5)
C8 C9 C10 C25 72.5(5)
C11 C9 C10 C5 176.9(4)
C8 C9 C10 C5 -52.2(4)
C6 C5 C10 C1 172.1(4)
C4 C5 C10 C1 -53.0(5)
C6 C5 C10 C25 -66.9(5)
C4 C5 C10 C25 68.0(5)
C6 C5 C10 C9 57.3(4)
C4 C5 C10 C9 -167.8(4)
C8 C9 C11 C12 59.3(5)
C10 C9 C11 C12 -165.7(4)
C9 C11 C12 C13 -55.1(6)
C11 C12 C13 C18 -133.5(5)
C11 C12 C13 C14 51.5(5)
C18 C13 C14 C15 11.1(6)
C12 C13 C14 C15 -173.9(4)
C18 C13 C14 C27 -104.8(5)
C12 C13 C14 C27 70.2(5)
C18 C13 C14 C8 133.5(4)
C12 C13 C14 C8 -51.5(5)
C26 C8 C14 C13 -64.3(4)
C7 C8 C14 C13 176.6(4)
C9 C8 C14 C13 57.3(4)
C26 C8 C14 C15 57.7(4)
C7 C8 C14 C15 -61.4(4)
C9 C8 C14 C15 179.3(3)
C26 C8 C14 C27 176.2(4)
C7 C8 C14 C27 57.2(4)
C9 C8 C14 C27 -62.1(4)
C13 C14 C15 C16 -44.6(5)
C27 C14 C15 C16 71.7(5)
C8 C14 C15 C16 -167.0(4)
C14 C15 C16 C17 63.3(5)
C15 C16 C17 C18 -44.9(5)
C15 C16 C17 C22 -165.3(4)
C15 C16 C17 C28 79.9(5)
C14 C13 C18 C17 5.1(7)
C12 C13 C18 C17 -169.2(4)
C14 C13 C18 C19 -177.5(4)
C12 C13 C18 C19 8.1(8)
C22 C17 C18 C13 131.0(5)
C28 C17 C18 C13 -109.3(5)
C16 C17 C18 C13 12.0(6)
C22 C17 C18 C19 -46.7(5)
C28 C17 C18 C19 73.1(5)
C16 C17 C18 C19 -165.6(4)
C13 C18 C19 C20 -121.7(5)
C17 C18 C19 C20 55.9(6)
C18 C19 C20 C30 64.9(7)
C18 C19 C20 C21 -58.3(6)
C18 C19 C20 C29 -173.7(5)
C19 C20 C21 C22 56.1(6)
C30 C20 C21 C22 -67.2(6)
C29 C20 C21 C22 171.2(5)
C18 C17 C22 C21 48.1(6)
C28 C17 C22 C21 -75.5(5)
C16 C17 C22 C21 169.6(4)
C20 C21 C22 C17 -54.4(6)
C18 C17 C28 O3 176.9(5)
C22 C17 C28 O3 -61.8(7)
C16 C17 C28 O3 53.3(6)
C18 C17 C28 O2 -3.5(7)
C22 C17 C28 O2 117.8(6)
C16 C17 C28 O2 -127.1(6)
